data_7231931
loop_
_publ_author_name
'Xiao, Zufeng'
'Yang, Weiping'
'Yan, Fengyi'
'Ji, Lingbo'
'Li, Wei'
'Wang, Wei'

_publ_section_title
;
 Assembly of calix[4]arene carboxylic acid derivatives by hydrogen bonding
;
_journal_issue 3
_journal_name_full CrystEngComm
_journal_page_first 439
_journal_paper_doi 10.1039/C8CE01655K
_journal_volume 21
_journal_year 2019
_chemical_formula_sum 'C44 H52 O11'
_chemical_formula_weight 756.86
_space_group_IT_number 70
_space_group_name_Hall '-F 2uv 2vw'
_space_group_name_H-M_alt 'F d d d :2'
_symmetry_cell_setting orthorhombic
_symmetry_space_group_name_Hall '-F 2uv 2vw'
_symmetry_space_group_name_H-M 'F d d d :2'
_atom_sites_solution_hydrogens geom
_atom_sites_solution_primary direct
_atom_sites_solution_secondary difmap
_audit_creation_method SHELXL-97
_audit_update_record
;
2015-10-21 deposited with the CCDC.
2018-12-03 downloaded from the CCDC.
;
_cell_angle_alpha 90.00
_cell_angle_beta 90.00
_cell_angle_gamma 90.00
_cell_formula_units_Z 16
_cell_length_a 22.73(2)
_cell_length_b 26.88(2)
_cell_length_c 28.36(4)
_cell_measurement_temperature 293(2)
_cell_volume 17327(3)
_computing_cell_refinement 'Bruker SMART'
_computing_data_collection 'Bruker SMART'
_computing_data_reduction 'Bruker SAINT'
_computing_molecular_graphics 'Bruker SHELXTL'
_computing_publication_material 'Bruker SHELXTL'
_computing_structure_refinement 'SHELXL-97 (Sheldrick, 1997)'
_computing_structure_solution 'SHELXS-97 (Sheldrick, 1990)'
_diffrn_ambient_temperature 293(2)
_diffrn_measured_fraction_theta_full 0.961
_diffrn_measured_fraction_theta_max 0.961
_diffrn_measurement_device_type 'CCD area detector'
_diffrn_measurement_method 'phi and omega scans'
_diffrn_radiation_monochromator graphite
_diffrn_radiation_source 'fine-focus sealed tube'
_diffrn_radiation_type MoK\a
_diffrn_radiation_wavelength 0.71073
_diffrn_reflns_av_R_equivalents 0.0375
_diffrn_reflns_av_sigmaI/netI 0.0260
_diffrn_reflns_limit_h_max 20
_diffrn_reflns_limit_h_min -24
_diffrn_reflns_limit_k_max 29
_diffrn_reflns_limit_k_min -29
_diffrn_reflns_limit_l_max 31
_diffrn_reflns_limit_l_min -30
_diffrn_reflns_number 17504
_diffrn_reflns_theta_full 23.10
_diffrn_reflns_theta_max 23.10
_diffrn_reflns_theta_min 2.09
_exptl_absorpt_coefficient_mu 0.083
_exptl_absorpt_correction_T_max 0.9796
_exptl_absorpt_correction_T_min 0.9752
_exptl_absorpt_correction_type multi-scan
_exptl_absorpt_process_details SADABS
_exptl_crystal_colour colorless
_exptl_crystal_density_diffrn 1.161
_exptl_crystal_density_method 'not measured'
_exptl_crystal_description block
_exptl_crystal_F_000 6464
_exptl_crystal_size_max 0.28
_exptl_crystal_size_mid 0.26
_exptl_crystal_size_min 0.23
_refine_diff_density_max 0.662
_refine_diff_density_min -0.344
_refine_diff_density_rms 0.054
_refine_ls_extinction_method none
_refine_ls_goodness_of_fit_ref 1.185
_refine_ls_hydrogen_treatment mixed
_refine_ls_matrix_type full
_refine_ls_number_parameters 271
_refine_ls_number_reflns 2943
_refine_ls_number_restraints 29
_refine_ls_restrained_S_all 1.265
_refine_ls_R_factor_all 0.0963
_refine_ls_R_factor_gt 0.0755
_refine_ls_shift/su_max 0.009
_refine_ls_shift/su_mean 0.001
_refine_ls_structure_factor_coef Fsqd
_refine_ls_weighting_details 'calc w=1/[\s^2^(Fo^2^)+(0.2000P)^2^+0.0000P] where P=(Fo^2^+2Fc^2^)/3'
_refine_ls_weighting_scheme calc
_refine_ls_wR_factor_gt 0.2592
_refine_ls_wR_factor_ref 0.2927
_reflns_number_gt 2136
_reflns_number_total 2943
_reflns_threshold_expression >2sigma(I)
_cod_data_source_file c8ce01655k2.cif
_cod_data_source_block 6.MeOH
_cod_depositor_comments
;
The following automatic conversions were performed:

'_symmetry_cell_setting' value 'Orthorhombic' changed to
'orthorhombic' according to
/home/data/users/saulius/crontab/automatic-downloads/rss-feeds/RSC/lib/dictionaries/cif_core.dic
dictionary named 'cif_core.dic' version 2.4.2 from 2011-04-26.

Automatic conversion script
Id: cif_fix_values 4973 2017-02-22 13:04:09Z antanas 

 Adding full bibliography for 7231928--7231935.cif.
;
_cod_original_cell_volume 17327(32)
_cod_original_sg_symbol_H-M Fddd
_cod_database_code 7231931

loop_
_symmetry_equiv_pos_as_xyz
'x, y, z'
'-x+3/4, -y+3/4, z'
'-x+3/4, y, -z+3/4'
'x, -y+3/4, -z+3/4'
'x, y+1/2, z+1/2'
'-x+3/4, -y+5/4, z+1/2'
'-x+3/4, y+1/2, -z+5/4'
'x, -y+5/4, -z+5/4'
'x+1/2, y, z+1/2'
'-x+5/4, -y+3/4, z+1/2'
'-x+5/4, y, -z+5/4'
'x+1/2, -y+3/4, -z+5/4'
'x+1/2, y+1/2, z'
'-x+5/4, -y+5/4, z'
'-x+5/4, y+1/2, -z+3/4'
'x+1/2, -y+5/4, -z+3/4'
'-x, -y, -z'
'x-3/4, y-3/4, -z'
'x-3/4, -y, z-3/4'
'-x, y-3/4, z-3/4'
'-x, -y+1/2, -z+1/2'
'x-3/4, y-1/4, -z+1/2'
'x-3/4, -y+1/2, z-1/4'
'-x, y-1/4, z-1/4'
'-x+1/2, -y, -z+1/2'
'x-1/4, y-3/4, -z+1/2'
'x-1/4, -y, z-1/4'
'-x+1/2, y-3/4, z-1/4'
'-x+1/2, -y+1/2, -z'
'x-1/4, y-1/4, -z'
'x-1/4, -y+1/2, z-3/4'
'-x+1/2, y-1/4, z-3/4'

loop_
_atom_site_label
_atom_site_type_symbol
_atom_site_fract_x
_atom_site_fract_y
_atom_site_fract_z
_atom_site_U_iso_or_equiv
_atom_site_adp_type
_atom_site_occupancy
_atom_site_symmetry_multiplicity
_atom_site_calc_flag
_atom_site_refinement_flags
_atom_site_disorder_assembly
_atom_site_disorder_group
C1 C 1.00264(15) 0.10325(13) 0.30183(14) 0.0645(10) Uani 1 1 d . B .
H1A H 1.0346 0.0795 0.3043 0.077 Uiso 1 1 calc R . .
H1B H 1.0118 0.1260 0.2763 0.077 Uiso 1 1 calc R . .
C2 C 0.94622(15) 0.07590(12) 0.29060(13) 0.0573(9) Uani 1 1 d . . .
C3 C 0.94298(16) 0.02483(13) 0.29522(13) 0.0624(10) Uani 1 1 d . . .
H3 H 0.9771 0.0068 0.3013 0.075 Uiso 1 1 calc R . .
C4 C 0.88948(15) -0.00016(12) 0.29098(14) 0.0618(10) Uani 1 1 d . . .
C5 C 0.83875(16) 0.02704(13) 0.28251(14) 0.0626(10) Uani 1 1 d . . .
H5 H 0.8030 0.0104 0.2804 0.075 Uiso 1 1 calc R . .
C6 C 0.83977(15) 0.07771(12) 0.27717(12) 0.0563(9) Uani 1 1 d . . .
C7 C 0.89454(15) 0.10192(12) 0.27946(12) 0.0562(9) Uani 1 1 d . . .
C8 C 0.78335(15) 0.10631(13) 0.27229(13) 0.0641(10) Uani 1 1 d . . .
H8A H 0.7517 0.0836 0.2641 0.077 Uiso 1 1 calc R . .
H8B H 0.7872 0.1304 0.2470 0.077 Uiso 1 1 calc R . .
C9 C 0.9119(4) 0.17362(18) 0.2298(2) 0.122(2) Uani 1 1 d D . .
H9 H 0.9547 0.1736 0.2345 0.146 Uiso 1 1 calc R . .
C10 C 0.9030(3) 0.2264(2) 0.2310(2) 0.127(2) Uani 1 1 d . . .
H10A H 0.9076 0.2406 0.2002 0.191 Uiso 1 1 d R . .
H10B H 0.9315 0.2406 0.2520 0.191 Uiso 1 1 d R . .
H10C H 0.8642 0.2332 0.2425 0.191 Uiso 1 1 d R . .
C11 C 0.9103(6) 0.1438(3) 0.1880(2) 0.210(5) Uani 1 1 d D . .
H11A H 0.8711 0.1316 0.1832 0.315 Uiso 1 1 calc R . .
H11B H 0.9369 0.1162 0.1914 0.315 Uiso 1 1 calc R . .
H11C H 0.9219 0.1636 0.1614 0.315 Uiso 1 1 calc R . .
C12 C 0.88487(18) -0.05474(14) 0.29676(16) 0.0732(11) Uani 1 1 d . . .
C13 C 0.99509(13) 0.10742(12) 0.39086(13) 0.0562(10) Uani 1 1 d . B .
C14 C 0.98164(14) 0.13292(12) 0.43236(14) 0.0599(10) Uani 1 1 d . . .
C15 C 0.97607(17) 0.18403(14) 0.43004(16) 0.0704(11) Uani 1 1 d . B .
H15 H 0.9683 0.2017 0.4575 0.084 Uiso 1 1 calc R . .
C16 C 0.98155(18) 0.20909(14) 0.38889(17) 0.0735(12) Uani 1 1 d . . .
H16 H 0.9788 0.2436 0.3884 0.088 Uiso 0.50 1 calc PR A 2
C17 C 0.99115(18) 0.18325(15) 0.34768(18) 0.0748(12) Uani 1 1 d . B .
H17 H 0.9933 0.2006 0.3194 0.090 Uiso 1 1 calc R . .
C18 C 0.99769(14) 0.13210(13) 0.34739(14) 0.0607(10) Uani 1 1 d . . .
C19 C 0.9719(4) 0.2670(2) 0.3885(3) 0.0690(15) Uani 0.50 1 d PU B 1
C20 C 1.0482(3) -0.02032(19) 0.3985(2) 0.122(2) Uani 1 1 d . . .
H20A H 1.0606 -0.0268 0.3667 0.183 Uiso 1 1 calc R . .
H20B H 1.0084 -0.0313 0.4026 0.183 Uiso 1 1 calc R . .
H20C H 1.0734 -0.0378 0.4200 0.183 Uiso 1 1 calc R . .
C21 C 1.0518(3) 0.0332(2) 0.4078(3) 0.151(3) Uani 1 1 d DU B .
H21 H 1.0459 0.0346 0.4421 0.181 Uiso 1 1 calc R . .
C22 C 1.1059(3) 0.0562(3) 0.4025(4) 0.203(4) Uani 1 1 d DU . .
H22A H 1.1152 0.0587 0.3696 0.304 Uiso 1 1 calc R . .
H22B H 1.1356 0.0369 0.4181 0.304 Uiso 1 1 calc R . .
H22C H 1.1044 0.0888 0.4161 0.304 Uiso 1 1 calc R . .
C23 C 0.8750 0.3750 0.2957(7) 0.192(5) Uani 1 2 d SU . .
H23A H 0.8760 0.4030 0.2747 0.230 Uiso 0.50 1 d PR . .
H23B H 0.8730 0.3460 0.2747 0.230 Uiso 0.50 1 d PR . .
H23C H 0.8440 0.3764 0.3187 0.230 Uiso 0.50 1 d PR . .
O1 O 0.89595(11) 0.15275(8) 0.27354(9) 0.0644(8) Uani 1 1 d . . .
O2 O 0.83651(14) -0.07530(10) 0.29662(15) 0.1000(12) Uani 1 1 d . . .
O3 O 0.93371(13) -0.07823(9) 0.30092(14) 0.0948(11) Uani 1 1 d . . .
H3A H 0.9272 -0.1082 0.3025 0.142 Uiso 1 1 calc R . .
O4 O 0.9696(3) 0.28656(19) 0.3533(2) 0.0886(16) Uani 0.50 1 d PU B 1
O5 O 0.9602(3) 0.28450(18) 0.4306(2) 0.0932(16) Uani 0.50 1 d PU B 1
H5A H 0.9325 0.3004 0.4288 0.112 Uiso 0.50 1 d PR B 1
O6 O 1.00137(10) 0.05656(9) 0.39097(9) 0.0631(8) Uani 1 1 d . . .
O7 O 0.9274(4) 0.3729(2) 0.3155(3) 0.122(3) Uani 0.50 1 d PU . .
H7A H 0.9353 0.3390 0.3241 0.146 Uiso 0.50 1 d PR . .

loop_
_atom_site_aniso_label
_atom_site_aniso_U_11
_atom_site_aniso_U_22
_atom_site_aniso_U_33
_atom_site_aniso_U_23
_atom_site_aniso_U_13
_atom_site_aniso_U_12
C1 0.055(2) 0.059(2) 0.079(3) 0.0083(19) 0.0044(16) -0.0033(15)
C2 0.060(2) 0.052(2) 0.060(2) 0.0029(15) 0.0063(15) -0.0036(16)
C3 0.065(2) 0.051(2) 0.072(2) -0.0009(16) 0.0009(16) 0.0050(16)
C4 0.064(2) 0.0428(19) 0.079(3) -0.0074(16) 0.0021(17) 0.0018(16)
C5 0.064(2) 0.047(2) 0.076(3) -0.0042(16) -0.0085(17) -0.0052(16)
C6 0.066(2) 0.048(2) 0.055(2) 0.0007(14) -0.0057(14) -0.0009(15)
C7 0.069(2) 0.046(2) 0.054(2) -0.0008(14) 0.0011(15) -0.0048(16)
C8 0.064(2) 0.051(2) 0.077(3) 0.0053(17) -0.0158(17) -0.0015(15)
C9 0.199(7) 0.077(3) 0.090(4) 0.025(3) 0.024(4) -0.021(3)
C10 0.159(5) 0.078(3) 0.144(5) 0.051(3) 0.014(4) -0.007(3)
C11 0.402(16) 0.148(6) 0.080(5) 0.023(4) 0.035(6) -0.026(7)
C12 0.066(3) 0.053(2) 0.101(3) -0.006(2) 0.0010(19) 0.000(2)
C13 0.0474(19) 0.0401(18) 0.081(3) 0.0016(17) -0.0060(15) -0.0033(13)
C14 0.0465(19) 0.050(2) 0.083(3) -0.0022(18) -0.0121(16) -0.0039(14)
C15 0.066(2) 0.050(2) 0.095(3) -0.006(2) -0.0087(19) -0.0067(16)
C16 0.077(3) 0.043(2) 0.100(3) 0.002(2) -0.006(2) -0.0053(17)
C17 0.069(2) 0.056(2) 0.099(3) 0.018(2) -0.008(2) -0.0148(18)
C18 0.0468(19) 0.049(2) 0.086(3) 0.0029(18) -0.0039(16) -0.0099(14)
C19 0.107(4) 0.016(3) 0.084(4) 0.005(2) 0.007(3) 0.006(3)
C20 0.131(5) 0.077(3) 0.157(5) 0.008(3) -0.003(3) 0.045(3)
C21 0.098(4) 0.085(4) 0.270(9) -0.018(4) -0.065(5) 0.042(3)
C22 0.072(4) 0.124(5) 0.413(14) 0.023(6) -0.028(6) 0.007(3)
C23 0.159(10) 0.186(11) 0.230(13) 0.000 0.000 -0.018(9)
O1 0.0775(17) 0.0467(14) 0.0689(17) 0.0125(11) -0.0019(11) -0.0039(11)
O2 0.071(2) 0.0521(17) 0.177(4) 0.0068(17) -0.0110(18) -0.0005(14)
O3 0.072(2) 0.0517(17) 0.161(3) -0.0023(18) -0.0050(17) 0.0063(13)
O4 0.122(4) 0.041(3) 0.103(4) 0.003(2) 0.012(3) 0.004(3)
O5 0.133(4) 0.043(3) 0.103(4) 0.001(2) 0.000(3) 0.003(3)
O6 0.0627(16) 0.0486(14) 0.0780(18) 0.0031(11) -0.0031(11) 0.0048(10)
O7 0.163(8) 0.059(4) 0.142(6) 0.011(4) -0.045(5) -0.009(4)

loop_
_atom_type_symbol
_atom_type_description
_atom_type_scat_dispersion_real
_atom_type_scat_dispersion_imag
_atom_type_scat_source
C C 0.0033 0.0016 'International Tables Vol C Tables 4.2.6.8 and 6.1.1.4'
H H 0.0000 0.0000 'International Tables Vol C Tables 4.2.6.8 and 6.1.1.4'
O O 0.0106 0.0060 'International Tables Vol C Tables 4.2.6.8 and 6.1.1.4'

loop_
_geom_angle_atom_site_label_1
_geom_angle_atom_site_label_2
_geom_angle_atom_site_label_3
_geom_angle
_geom_angle_site_symmetry_3
C18 C1 C2 111.5(3) .
C3 C2 C7 118.2(3) .
C3 C2 C1 120.6(3) .
C7 C2 C1 121.0(3) .
C2 C3 C4 121.1(3) .
C5 C4 C3 119.1(3) .
C5 C4 C12 118.9(3) .
C3 C4 C12 122.0(3) .
C6 C5 C4 121.9(3) .
C5 C6 C7 118.0(3) .
C5 C6 C8 120.3(3) .
C7 C6 C8 121.6(3) .
O1 C7 C2 120.2(3) .
O1 C7 C6 118.3(3) .
C2 C7 C6 121.4(3) .
C6 C8 C14 110.9(3) 3_655
O1 C9 C11 120.0(5) .
O1 C9 C10 109.7(5) .
C11 C9 C10 124.7(6) .
O2 C12 O3 123.5(4) .
O2 C12 C4 120.5(4) .
O3 C12 C4 115.9(3) .
O6 C13 C14 120.6(3) .
O6 C13 C18 117.9(3) .
C14 C13 C18 121.2(3) .
C15 C14 C13 117.9(3) .
C15 C14 C8 119.4(3) 3_655
C13 C14 C8 122.3(3) 3_655
C16 C15 C14 121.8(4) .
C15 C16 C17 119.7(4) .
C15 C16 C19 119.1(5) .
C17 C16 C19 121.0(5) .
C16 C17 C18 121.6(4) .
C17 C18 C13 117.4(4) .
C17 C18 C1 121.5(4) .
C13 C18 C1 120.8(3) .
O4 C19 O5 129.0(6) .
O4 C19 C16 118.3(7) .
O5 C19 C16 112.1(6) .
C22 C21 O6 119.5(6) .
C22 C21 C20 117.9(6) .
O6 C21 C20 109.6(5) .
O7 C23 O7 129.4(18) 2_655
C7 O1 C9 120.6(3) .
C13 O6 C21 122.4(3) .

loop_
_geom_bond_atom_site_label_1
_geom_bond_atom_site_label_2
_geom_bond_distance
_geom_bond_site_symmetry_2
C1 C18 1.511(6) .
C1 C2 1.512(5) .
C2 C3 1.381(5) .
C2 C7 1.403(5) .
C3 C4 1.394(5) .
C4 C5 1.386(5) .
C4 C12 1.480(5) .
C5 C6 1.371(5) .
C6 C7 1.406(5) .
C6 C8 1.502(5) .
C7 O1 1.377(4) .
C8 C14 1.511(5) 3_655
C9 O1 1.408(6) .
C9 C11 1.432(8) .
C9 C10 1.433(7) .
C12 O2 1.230(5) .
C12 O3 1.282(5) .
C13 O6 1.375(4) .
C13 C14 1.396(5) .
C13 C18 1.401(5) .
C14 C15 1.381(5) .
C14 C8 1.511(5) 3_655
C15 C16 1.353(6) .
C16 C17 1.377(6) .
C16 C19 1.573(7) .
C17 C18 1.383(5) .
C19 O4 1.128(10) .
C19 O5 1.309(10) .
C20 C21 1.465(8) .
C21 C22 1.384(8) .
C21 O6 1.392(6) .
C23 O7 1.318(10) .
C23 O7 1.318(10) 2_655
